data_1503979
loop_
_publ_author_name
'Rasberry, Roger D.'
'Wu, Xiangyang'
'Bullock, Brooke N.'
'Smith, Mark D.'
'Shimizu, Ken D.'

_publ_section_title
;
 A small molecule diacid with long-term chiral memory.
;
_journal_issue 12
_journal_name_full 'Organic letters'
_journal_page_first 2599
_journal_page_last 2602
_journal_paper_doi 10.1021/ol900955q
_journal_volume 11
_journal_year 2009
_chemical_formula_moiety 'C17 H11 N O6, C2 H3 N'
_chemical_formula_sum 'C19 H14 N2 O6'
_chemical_formula_weight 366.32
_chemical_name_systematic
; 
 ? 
;
_space_group_IT_number 14
_symmetry_cell_setting monoclinic
_symmetry_space_group_name_Hall '-P 2ybc'
_symmetry_space_group_name_H-M 'P 1 21/c 1'
_atom_sites_solution_hydrogens geom
_atom_sites_solution_primary direct
_atom_sites_solution_secondary difmap
_audit_creation_method SHELXL-97
_cell_angle_alpha 90.00
_cell_angle_beta 112.8310(10)
_cell_angle_gamma 90.00
_cell_formula_units_Z 4
_cell_length_a 14.8521(6)
_cell_length_b 9.1835(3)
_cell_length_c 13.5407(5)
_cell_measurement_reflns_used 7203
_cell_measurement_temperature 150(2)
_cell_measurement_theta_max 26.404
_cell_measurement_theta_min 2.671
_cell_volume 1702.18(11)
_computing_cell_refinement 'SAINT-Plus Version 6.45 (Bruker, 2001)'
_computing_data_collection 'SMART Version 5.625 (Bruker, 2001)'
_computing_data_reduction 'SAINT-Plus Version 6.45 (Bruker, 2001)'
_computing_molecular_graphics various
_computing_publication_material 'SHELXTL Version 6.14 (Bruker, 2000)'
_computing_structure_refinement 'SHELXL-97 (Sheldrick, 1997)'
_computing_structure_solution 'SHELXS-97 (Sheldrick, 1990)'
_diffrn_ambient_temperature 150(2)
_diffrn_measured_fraction_theta_full 0.999
_diffrn_measured_fraction_theta_max 0.999
_diffrn_measurement_device_type 'Bruker SMART APEX CCD diffractometer'
_diffrn_measurement_method 'omega scans'
_diffrn_radiation_monochromator graphite
_diffrn_radiation_source 'fine-focus sealed tube'
_diffrn_radiation_type MoK\a
_diffrn_radiation_wavelength 0.71073
_diffrn_reflns_av_R_equivalents 0.0430
_diffrn_reflns_av_sigmaI/netI 0.0292
_diffrn_reflns_limit_h_max 18
_diffrn_reflns_limit_h_min -18
_diffrn_reflns_limit_k_max 11
_diffrn_reflns_limit_k_min -11
_diffrn_reflns_limit_l_max 16
_diffrn_reflns_limit_l_min -16
_diffrn_reflns_number 20991
_diffrn_reflns_theta_full 26.40
_diffrn_reflns_theta_max 26.40
_diffrn_reflns_theta_min 1.49
_exptl_absorpt_coefficient_mu 0.108
_exptl_absorpt_correction_type none
_exptl_crystal_colour colorless
_exptl_crystal_density_diffrn 1.429
_exptl_crystal_density_method 'not measured'
_exptl_crystal_description plate
_exptl_crystal_F_000 760
_exptl_crystal_size_max 0.36
_exptl_crystal_size_mid 0.32
_exptl_crystal_size_min 0.08
_refine_diff_density_max 0.264
_refine_diff_density_min -0.186
_refine_diff_density_rms 0.042
_refine_ls_extinction_method none
_refine_ls_goodness_of_fit_ref 1.043
_refine_ls_hydrogen_treatment mixed
_refine_ls_matrix_type full
_refine_ls_number_parameters 254
_refine_ls_number_reflns 3498
_refine_ls_number_restraints 0
_refine_ls_restrained_S_all 1.043
_refine_ls_R_factor_all 0.0474
_refine_ls_R_factor_gt 0.0381
_refine_ls_shift/su_max 0.001
_refine_ls_shift/su_mean 0.000
_refine_ls_structure_factor_coef Fsqd
_refine_ls_weighting_details 'calc w=1/[\s^2^(Fo^2^)+(0.0545P)^2^+0.2674P] where P=(Fo^2^+2Fc^2^)/3'
_refine_ls_weighting_scheme calc
_refine_ls_wR_factor_gt 0.0986
_refine_ls_wR_factor_ref 0.1028
_reflns_number_gt 2880
_reflns_number_total 3498
_reflns_threshold_expression >2sigma(I)
_cod_data_source_file ol900955q_si_002.cif
_cod_data_source_block bbi57e
_cod_depositor_comments
;
The following automatic conversions were performed:

'_symmetry_cell_setting' value 'Monoclinic' changed to 'monoclinic'
according to /home/saulius/struct/CIF-dictionaries/cif_core.dic
dictionary named 'cif_core.dic' version 2.4.2 from 2011-04-26.

Automatic conversion script
Id: cif_fix_values 1715 2011-07-08 13:25:40Z adriana 
;
_cod_original_sg_symbol_H-M 'P 21/c'
_cod_database_code 1503979

loop_
_symmetry_equiv_pos_as_xyz
'x, y, z'
'-x, y+1/2, -z+1/2'
'-x, -y, -z'
'x, -y-1/2, z-1/2'

loop_
_atom_site_label
_atom_site_type_symbol
_atom_site_fract_x
_atom_site_fract_y
_atom_site_fract_z
_atom_site_U_iso_or_equiv
_atom_site_adp_type
_atom_site_occupancy
_atom_site_symmetry_multiplicity
_atom_site_calc_flag
_atom_site_refinement_flags
C1 C 0.37435(10) 0.33037(15) 0.35462(11) 0.0226(3) Uani 1 1 d .
C2 C 0.40858(10) 0.24044(15) 0.45347(11) 0.0209(3) Uani 1 1 d .
C3 C 0.35179(10) 0.11541(15) 0.43462(11) 0.0194(3) Uani 1 1 d .
C4 C 0.27508(10) 0.12791(15) 0.32432(11) 0.0206(3) Uani 1 1 d .
C5 C 0.48316(11) 0.26935(16) 0.55139(11) 0.0249(3) Uani 1 1 d .
H5 H 0.5210 0.3558 0.5629 0.030 Uiso 1 1 calc R
C6 C 0.50039(11) 0.16690(16) 0.63200(12) 0.0263(3) Uani 1 1 d .
H6 H 0.5495 0.1846 0.7010 0.032 Uiso 1 1 calc R
C7 C 0.44662(10) 0.03877(16) 0.61285(11) 0.0236(3) Uani 1 1 d .
H7 H 0.4616 -0.0311 0.6687 0.028 Uiso 1 1 calc R
C8 C 0.37113(10) 0.00928(15) 0.51410(11) 0.0211(3) Uani 1 1 d .
C9 C 0.32134(11) -0.13577(16) 0.50232(12) 0.0240(3) Uani 1 1 d .
C10 C 0.23636(10) 0.30341(15) 0.17396(11) 0.0205(3) Uani 1 1 d .
C11 C 0.23011(10) 0.20884(15) 0.08977(11) 0.0203(3) Uani 1 1 d .
C12 C 0.16972(10) 0.24613(16) -0.01436(11) 0.0223(3) Uani 1 1 d .
H12 H 0.1623 0.1810 -0.0715 0.027 Uiso 1 1 calc R
C13 C 0.12023(11) 0.37773(16) -0.03546(12) 0.0262(3) Uani 1 1 d .
H13 H 0.0791 0.4029 -0.1068 0.031 Uiso 1 1 calc R
C14 C 0.13109(11) 0.47214(16) 0.04788(12) 0.0262(3) Uani 1 1 d .
H14 H 0.0989 0.5637 0.0322 0.031 Uiso 1 1 calc R
C15 C 0.18779(11) 0.43717(15) 0.15414(12) 0.0241(3) Uani 1 1 d .
C16 C 0.29072(10) 0.07305(15) 0.11005(11) 0.0215(3) Uani 1 1 d .
C17 C 0.19379(13) 0.54269(17) 0.24176(13) 0.0335(4) Uani 1 1 d .
H17A H 0.2516 0.6045 0.2585 0.050 Uiso 1 1 calc R
H17B H 0.1985 0.4885 0.3059 0.050 Uiso 1 1 calc R
H17C H 0.1351 0.6037 0.2177 0.050 Uiso 1 1 calc R
C18 C 0.00943(12) 0.7478(2) 0.32602(14) 0.0367(4) Uani 1 1 d .
C19 C 0.01991(13) 0.6339(2) 0.40370(15) 0.0440(4) Uani 1 1 d .
H19A H 0.0892 0.6217 0.4496 0.066 Uiso 1 1 calc R
H19B H -0.0059 0.5423 0.3662 0.066 Uiso 1 1 calc R
H19C H -0.0165 0.6606 0.4479 0.066 Uiso 1 1 calc R
N1 N 0.29021(9) 0.25923(12) 0.28256(9) 0.0212(3) Uani 1 1 d .
N2 N 0.00159(12) 0.8376(2) 0.26530(14) 0.0515(4) Uani 1 1 d .
O1 O 0.40823(8) 0.43992(11) 0.33481(8) 0.0302(3) Uani 1 1 d .
O2 O 0.20837(7) 0.04431(11) 0.27773(8) 0.0253(2) Uani 1 1 d .
O3 O 0.35004(8) -0.22458(11) 0.57449(9) 0.0355(3) Uani 1 1 d .
O4 O 0.24744(8) -0.16922(12) 0.41290(9) 0.0300(3) Uani 1 1 d .
O5 O 0.36385(8) 0.05230(11) 0.18843(8) 0.0305(3) Uani 1 1 d .
O6 O 0.25647(9) -0.02078(13) 0.02990(9) 0.0388(3) Uani 1 1 d .
H4A H 0.2296(14) -0.088(2) 0.3608(16) 0.055(6) Uiso 1 1 d .
H6A H 0.2927(17) -0.107(3) 0.0462(19) 0.079(8) Uiso 1 1 d .

loop_
_atom_site_aniso_label
_atom_site_aniso_U_11
_atom_site_aniso_U_22
_atom_site_aniso_U_33
_atom_site_aniso_U_23
_atom_site_aniso_U_13
_atom_site_aniso_U_12
C1 0.0275(8) 0.0194(7) 0.0218(7) -0.0044(6) 0.0105(6) -0.0026(6)
C2 0.0255(7) 0.0176(7) 0.0208(7) -0.0017(6) 0.0102(6) -0.0004(6)
C3 0.0225(7) 0.0179(7) 0.0191(7) -0.0022(6) 0.0095(6) 0.0006(5)
C4 0.0253(7) 0.0182(7) 0.0205(7) -0.0006(6) 0.0114(6) 0.0002(6)
C5 0.0274(8) 0.0199(7) 0.0257(8) -0.0043(6) 0.0083(6) -0.0040(6)
C6 0.0261(8) 0.0267(8) 0.0207(7) -0.0033(6) 0.0033(6) 0.0002(6)
C7 0.0268(8) 0.0234(7) 0.0203(7) 0.0024(6) 0.0087(6) 0.0029(6)
C8 0.0233(7) 0.0195(7) 0.0215(7) -0.0004(6) 0.0099(6) 0.0004(6)
C9 0.0285(8) 0.0199(7) 0.0243(8) 0.0015(6) 0.0111(6) -0.0005(6)
C10 0.0236(7) 0.0195(7) 0.0186(7) 0.0005(6) 0.0084(6) -0.0025(6)
C11 0.0214(7) 0.0187(7) 0.0213(7) 0.0007(6) 0.0088(6) -0.0024(5)
C12 0.0249(7) 0.0237(7) 0.0193(7) -0.0013(6) 0.0095(6) -0.0008(6)
C13 0.0262(8) 0.0298(8) 0.0210(7) 0.0062(6) 0.0075(6) 0.0028(6)
C14 0.0293(8) 0.0204(7) 0.0304(8) 0.0049(6) 0.0132(7) 0.0055(6)
C15 0.0290(8) 0.0211(7) 0.0250(8) 0.0005(6) 0.0136(6) 0.0000(6)
C16 0.0247(7) 0.0194(7) 0.0205(7) -0.0005(6) 0.0088(6) -0.0009(6)
C17 0.0464(10) 0.0242(8) 0.0320(9) -0.0022(7) 0.0175(8) 0.0069(7)
C18 0.0298(9) 0.0403(10) 0.0361(10) -0.0112(8) 0.0086(7) 0.0024(7)
C19 0.0396(10) 0.0442(11) 0.0457(11) -0.0045(9) 0.0139(8) 0.0047(8)
N1 0.0278(6) 0.0172(6) 0.0177(6) -0.0006(5) 0.0079(5) -0.0023(5)
N2 0.0502(10) 0.0518(11) 0.0464(10) -0.0026(9) 0.0119(8) -0.0016(8)
O1 0.0412(6) 0.0213(6) 0.0277(6) -0.0004(4) 0.0128(5) -0.0099(5)
O2 0.0279(6) 0.0233(5) 0.0214(5) 0.0003(4) 0.0058(4) -0.0067(4)
O3 0.0426(7) 0.0242(6) 0.0314(6) 0.0088(5) 0.0053(5) -0.0062(5)
O4 0.0353(6) 0.0213(6) 0.0272(6) 0.0016(5) 0.0051(5) -0.0074(5)
O5 0.0302(6) 0.0287(6) 0.0260(6) -0.0025(5) 0.0035(5) 0.0068(5)
O6 0.0440(7) 0.0264(6) 0.0311(6) -0.0105(5) -0.0017(5) 0.0116(5)

loop_
_atom_type_symbol
_atom_type_description
_atom_type_scat_dispersion_real
_atom_type_scat_dispersion_imag
_atom_type_scat_source
C C 0.0033 0.0016 'International Tables Vol C Tables 4.2.6.8 and 6.1.1.4'
H H 0.0000 0.0000 'International Tables Vol C Tables 4.2.6.8 and 6.1.1.4'
N N 0.0061 0.0033 'International Tables Vol C Tables 4.2.6.8 and 6.1.1.4'
O O 0.0106 0.0060 'International Tables Vol C Tables 4.2.6.8 and 6.1.1.4'

loop_
_geom_angle_atom_site_label_1
_geom_angle_atom_site_label_2
_geom_angle_atom_site_label_3
_geom_angle
O1 C1 N1 124.64(13)
O1 C1 C2 129.86(13)
N1 C1 C2 105.50(11)
C5 C2 C3 122.55(13)
C5 C2 C1 128.59(13)
C3 C2 C1 108.85(12)
C2 C3 C8 120.45(13)
C2 C3 C4 107.11(12)
C8 C3 C4 132.42(12)
O2 C4 N1 124.39(13)
O2 C4 C3 128.48(13)
N1 C4 C3 107.08(11)
C2 C5 C6 117.27(13)
C2 C5 H5 121.4
C6 C5 H5 121.4
C5 C6 C7 120.69(13)
C5 C6 H6 119.7
C7 C6 H6 119.7
C6 C7 C8 122.16(13)
C6 C7 H7 118.9
C8 C7 H7 118.9
C3 C8 C7 116.78(13)
C3 C8 C9 126.27(13)
C7 C8 C9 116.90(12)
O3 C9 O4 119.32(13)
O3 C9 C8 120.33(13)
O4 C9 C8 120.33(12)
C15 C10 C11 121.35(13)
C15 C10 N1 119.15(12)
C11 C10 N1 119.45(12)
C12 C11 C10 118.95(13)
C12 C11 C16 119.75(12)
C10 C11 C16 121.24(12)
C13 C12 C11 120.42(13)
C13 C12 H12 119.8
C11 C12 H12 119.8
C14 C13 C12 119.63(13)
C14 C13 H13 120.2
C12 C13 H13 120.2
C13 C14 C15 122.06(13)
C13 C14 H14 119.0
C15 C14 H14 119.0
C14 C15 C10 117.46(13)
C14 C15 C17 119.47(13)
C10 C15 C17 123.07(13)
O5 C16 O6 123.27(13)
O5 C16 C11 124.43(13)
O6 C16 C11 112.27(12)
C15 C17 H17A 109.5
C15 C17 H17B 109.5
H17A C17 H17B 109.5
C15 C17 H17C 109.5
H17A C17 H17C 109.5
H17B C17 H17C 109.5
N2 C18 C19 179.7(2)
C18 C19 H19A 109.5
C18 C19 H19B 109.5
H19A C19 H19B 109.5
C18 C19 H19C 109.5
H19A C19 H19C 109.5
H19B C19 H19C 109.5
C4 N1 C1 111.13(11)
C4 N1 C10 123.39(12)
C1 N1 C10 124.74(11)
C9 O4 H4A 112.2(12)
C16 O6 H6A 110.8(14)

loop_
_geom_bond_atom_site_label_1
_geom_bond_atom_site_label_2
_geom_bond_distance
C1 O1 1.2008(17)
C1 N1 1.4123(18)
C1 C2 1.4846(19)
C2 C5 1.384(2)
C2 C3 1.3885(19)
C3 C8 1.3967(19)
C3 C4 1.4904(19)
C4 O2 1.2181(17)
C4 N1 1.3867(18)
C5 C6 1.388(2)
C5 H5 0.9500
C6 C7 1.389(2)
C6 H6 0.9500
C7 C8 1.3982(19)
C7 H7 0.9500
C8 C9 1.502(2)
C9 O3 1.2160(17)
C9 O4 1.3167(17)
C10 C15 1.397(2)
C10 C11 1.4072(19)
C10 N1 1.4332(18)
C11 C12 1.389(2)
C11 C16 1.4997(19)
C12 C13 1.386(2)
C12 H12 0.9500
C13 C14 1.382(2)
C13 H13 0.9500
C14 C15 1.394(2)
C14 H14 0.9500
C15 C17 1.507(2)
C16 O5 1.2033(17)
C16 O6 1.3231(17)
C17 H17A 0.9800
C17 H17B 0.9800
C17 H17C 0.9800
C18 N2 1.138(2)
C18 C19 1.448(3)
C19 H19A 0.9800
C19 H19B 0.9800
C19 H19C 0.9800
O4 H4A 0.99(2)
O6 H6A 0.94(3)

loop_
_geom_hbond_atom_site_label_D
_geom_hbond_atom_site_label_H
_geom_hbond_atom_site_label_A
_geom_hbond_distance_DH
_geom_hbond_distance_HA
_geom_hbond_distance_DA
_geom_hbond_angle_DHA
_geom_hbond_site_symmetry_A
O4 H4A O2 0.99(2) 1.60(2) 2.5900(14) 176.1(18) .
O6 H6A O3 0.94(3) 1.73(3) 2.6671(15) 175(2) 4
O6 H6A O4 0.94(3) 2.64(2) 3.2354(15) 121.8(17) 4

loop_
_geom_torsion_atom_site_label_1
_geom_torsion_atom_site_label_2
_geom_torsion_atom_site_label_3
_geom_torsion_atom_site_label_4
_geom_torsion
O1 C1 C2 C5 7.1(3)
N1 C1 C2 C5 -173.71(13)
O1 C1 C2 C3 -173.60(14)
N1 C1 C2 C3 5.63(15)
C5 C2 C3 C8 -2.8(2)
C1 C2 C3 C8 177.79(12)
C5 C2 C3 C4 175.69(12)
C1 C2 C3 C4 -3.69(15)
C2 C3 C4 O2 -177.25(14)
C8 C3 C4 O2 1.0(2)
C2 C3 C4 N1 0.36(14)
C8 C3 C4 N1 178.63(14)
C3 C2 C5 C6 0.4(2)
C1 C2 C5 C6 179.63(13)
C2 C5 C6 C7 2.2(2)
C5 C6 C7 C8 -2.4(2)
C2 C3 C8 C7 2.58(19)
C4 C3 C8 C7 -175.50(13)
C2 C3 C8 C9 -174.84(13)
C4 C3 C8 C9 7.1(2)
C6 C7 C8 C3 -0.1(2)
C6 C7 C8 C9 177.61(13)
C3 C8 C9 O3 173.72(14)
C7 C8 C9 O3 -3.7(2)
C3 C8 C9 O4 -4.9(2)
C7 C8 C9 O4 177.69(12)
C15 C10 C11 C12 -3.8(2)
N1 C10 C11 C12 173.49(12)
C15 C10 C11 C16 173.30(12)
N1 C10 C11 C16 -9.39(19)
C10 C11 C12 C13 3.2(2)
C16 C11 C12 C13 -174.01(13)
C11 C12 C13 C14 -0.1(2)
C12 C13 C14 C15 -2.5(2)
C13 C14 C15 C10 1.8(2)
C13 C14 C15 C17 -177.82(14)
C11 C10 C15 C14 1.4(2)
N1 C10 C15 C14 -175.95(13)
C11 C10 C15 C17 -179.02(14)
N1 C10 C15 C17 3.7(2)
C12 C11 C16 O5 157.26(14)
C10 C11 C16 O5 -19.8(2)
C12 C11 C16 O6 -20.69(18)
C10 C11 C16 O6 162.20(13)
O2 C4 N1 C1 -178.93(13)
C3 C4 N1 C1 3.33(15)
O2 C4 N1 C10 -8.4(2)
C3 C4 N1 C10 173.90(11)
O1 C1 N1 C4 173.81(13)
C2 C1 N1 C4 -5.47(15)
O1 C1 N1 C10 3.4(2)
C2 C1 N1 C10 -175.89(12)
C15 C10 N1 C4 125.34(14)
C11 C10 N1 C4 -52.04(18)
C15 C10 N1 C1 -65.38(18)
C11 C10 N1 C1 117.24(15)
